data_9012413
loop_
_publ_author_name
'Clark, M. J. R.'
'Lynton, H.'

_publ_section_title
;Crystal structures of potassium, ammonium, rubidium and cesium
 tetrafluoroborates
;
_journal_name_full 'Canadian Journal of Chemistry'
_journal_page_first 2579
_journal_page_last 2586
_journal_paper_doi 10.1139/v69-426
_journal_volume 47
_journal_year 1969
_chemical_formula_structural Rb(BF4)
_chemical_formula_sum 'B F4 Rb'
_space_group_IT_number 62
_symmetry_space_group_name_Hall '-P 2c 2ab'
_symmetry_space_group_name_H-M 'P b n m'
_cell_angle_alpha 90
_cell_angle_beta 90
_cell_angle_gamma 90
_cell_length_a 7.296
_cell_length_b 9.108
_cell_length_c 5.636
_cell_formula_units_Z 4
_cell_volume 374.523
_database_code_amcsd 0012156
_exptl_crystal_density_diffrn 3.055
_cod_original_formula_sum 'Rb B F4'
_cod_database_code 9012413
_amcsd_formula_title Rb(BF4)

loop_
_space_group_symop_operation_xyz
x,y,z
x,y,1/2-z
-x,-y,1/2+z
1/2+x,1/2-y,1/2+z
1/2-x,1/2+y,1/2-z
1/2-x,1/2+y,z
1/2+x,1/2-y,-z
-x,-y,-z

loop_
_atom_site_aniso_label
_atom_site_aniso_U_11
_atom_site_aniso_U_22
_atom_site_aniso_U_33
_atom_site_aniso_U_12
_atom_site_aniso_U_13
_atom_site_aniso_U_23
Rb 0.02432 0.02286 0.03597 0.00327 0.00223 -0.00135
B 0.01599 0.03106 0.03325 -0.00434 0.02219 -0.02067
F1 0.07276 0.03950 0.07003 -0.01017 -0.00331 -0.05032
F2 0.02182 0.07623 0.05661 0.07968 0.01087 0.02195
F3 0.04210 0.04488 0.03123 -0.00680 0.01200 -0.00343

loop_
_atom_site_label
_atom_site_fract_x
_atom_site_fract_y
_atom_site_fract_z
Rb 0.16209 0.18686 0.25000
B 0.69640 0.05894 0.25000
F1 0.61790 -0.08459 0.25000
F2 0.56730 0.16224 0.25000
F3 0.80056 0.07436 0.04863

loop_
_cod_related_entry_id
_cod_related_entry_database
_cod_related_entry_code
1 AMCSD 0012156
